data_4101179
_journal_name_full 'Journal of the American Chemical Society'
_journal_paper_doi 10.1021/ja056694z
_journal_year 2006
_chemical_formula_moiety 'C32 H34 N2 Pt, C H2 Cl2'
_chemical_formula_sum 'C33 H36 Cl2 N2 Pt'
_chemical_formula_weight 726.66
_space_group_IT_number 61
_space_group_name_Hall '-P 2ac 2ab'
_space_group_name_H-M_alt 'P b c a'
_symmetry_cell_setting orthorhombic
_symmetry_space_group_name_Hall '-P 2ac 2ab'
_symmetry_space_group_name_H-M 'P b c a'
_cell_angle_alpha 90
_cell_angle_beta 90
_cell_angle_gamma 90
_cell_formula_units_Z 8
_cell_length_a 17.091(2)
_cell_length_b 16.3830(19)
_cell_length_c 22.603(3)
_cell_measurement_temperature 105
_cell_volume 6328.8(13)
_diffrn_ambient_temperature 105
_exptl_crystal_density_diffrn 1.525
_cod_depositor_comments
;
The following automatic conversions were performed:
'_symmetry_cell_setting' value 'Orthorhombic' changed to 'orthorhombic'
according to '/home/saulius/struct/CIF-dictionaries/cif_core.dic'
dictionary named 'cif_core.dic' version 2.4.1 from 2010-06-29.

Automatic conversion script
Id: cif_fix_enum 1527 2010-12-29 10:47:43Z saulius 
;
_cod_original_sg_symbol_H-M 'P b c a '
_cod_original_formula_sum 'C33 H36 Cl2 N2 Pt1'
_cod_database_code 4101179

loop_
_symmetry_equiv_pos_as_xyz
x,y,z
-x,-y,-z
-x+1/2,y+1/2,z
x+1/2,-y+1/2,-z
x,-y+1/2,z+1/2
-x,y+1/2,-z+1/2
-x+1/2,-y,z+1/2
x+1/2,y,-z+1/2

loop_
_atom_site_label
_atom_site_type_symbol
_atom_site_fract_x
_atom_site_fract_y
_atom_site_fract_z
_atom_site_U_iso_or_equiv
_atom_site_occupancy
_atom_site_adp_type
_atom_site_refinement_flags_posn
_atom_site_refinement_flags_adp
_atom_site_refinement_flags_occupancy
_atom_site_disorder_assembly
_atom_site_disorder_group
_atom_site_attached_hydrogens
Pt1 Pt 0.332106(12) 0.184140(12) 0.725837(9) 0.0217 1.0000 Uani . . . . . .
Cl1 Cl 0.5196(2) 0.1122(3) 0.40416(17) 0.1200 1.0000 Uani . . . . . .
Cl2 Cl 0.4003(3) 0.0200(3) 0.4664(2) 0.1278 1.0000 Uani . . . . . .
N1 N 0.2307(3) 0.2557(3) 0.7084(2) 0.0233 1.0000 Uani . . . . . .
N2 N 0.2514(3) 0.1482(3) 0.7927(2) 0.0214 1.0000 Uani . . . . . .
C1 C 0.1753(3) 0.2535(4) 0.7479(3) 0.0238 1.0000 Uani . . . . . .
C2 C 0.1848(3) 0.1881(4) 0.7949(3) 0.0228 1.0000 Uani . . . . . .
C3 C 0.1194(3) 0.1736(4) 0.8387(3) 0.0310 1.0000 Uani . . . . . .
C4 C 0.1057(4) 0.3103(4) 0.7492(3) 0.0338 1.0000 Uani . . . . . .
C5 C 0.2284(3) 0.3091(4) 0.6572(3) 0.0251 1.0000 Uani . . . . . .
C6 C 0.2379(3) 0.3937(4) 0.6613(3) 0.0246 1.0000 Uani . . . . . .
C7 C 0.2435(4) 0.4401(4) 0.6091(3) 0.0295 1.0000 Uani . . . . . .
C8 C 0.2383(4) 0.4015(4) 0.5542(3) 0.0337 1.0000 Uani . . . . . .
C9 C 0.2286(4) 0.3168(4) 0.5495(3) 0.0352 1.0000 Uani . . . . . .
C10 C 0.2242(4) 0.2707(4) 0.6016(3) 0.0311 1.0000 Uani . . . . . .
C11 C 0.2578(5) 0.5333(4) 0.6119(4) 0.0411 1.0000 Uani . . . . . .
C12 C 0.2243(7) 0.2750(6) 0.4897(3) 0.0614 1.0000 Uani . . . . . .
C14 C 0.2660(3) 0.0796(3) 0.8317(3) 0.0217 1.0000 Uani . . . . . .
C15 C 0.3245(3) 0.0866(4) 0.8745(3) 0.0259 1.0000 Uani . . . . . .
C16 C 0.3435(4) 0.0184(4) 0.9102(3) 0.0316 1.0000 Uani . . . . . .
C17 C 0.3036(4) -0.0546(4) 0.9008(3) 0.0333 1.0000 Uani . . . . . .
C18 C 0.2452(4) -0.0623(4) 0.8578(3) 0.0310 1.0000 Uani . . . . . .
C19 C 0.2266(3) 0.0057(4) 0.8231(3) 0.0274 1.0000 Uani . . . . . .
C20 C 0.1999(5) -0.1423(4) 0.8505(3) 0.0418 1.0000 Uani . . . . . .
C21 C 0.4089(4) 0.0263(5) 0.9575(4) 0.0467 1.0000 Uani . . . . . .
C25 C 0.3990(3) 0.2264(4) 0.6581(3) 0.0254 1.0000 Uani . . . . . .
C26 C 0.4257(4) 0.3073(4) 0.6572(3) 0.0312 1.0000 Uani . . . . . .
C27 C 0.4673(5) 0.3400(5) 0.6085(4) 0.0465 1.0000 Uani . . . . . .
C28 C 0.4823(5) 0.2915(6) 0.5595(4) 0.0521 1.0000 Uani . . . . . .
C29 C 0.4570(5) 0.2106(6) 0.5585(4) 0.0520 1.0000 Uani . . . . . .
C30 C 0.4173(4) 0.1774(5) 0.6079(3) 0.0367 1.0000 Uani . . . . . .
C31 C 0.4266(3) 0.1195(3) 0.7526(3) 0.0250 1.0000 Uani . . . . . .
C32 C 0.4778(4) 0.1516(4) 0.7963(3) 0.0330 1.0000 Uani . . . . . .
C33 C 0.5440(4) 0.1073(4) 0.8167(3) 0.0364 1.0000 Uani . . . . . .
C34 C 0.5590(4) 0.0301(4) 0.7953(3) 0.0348 1.0000 Uani . . . . . .
C35 C 0.5089(4) -0.0051(4) 0.7531(3) 0.0339 1.0000 Uani . . . . . .
C36 C 0.4438(3) 0.0406(4) 0.7318(3) 0.0284 1.0000 Uani . . . . . .
C37 C 0.4679(6) 0.0252(7) 0.4103(5) 0.0742 1.0000 Uani . . . . . .
H31 H 0.1027 0.2245 0.8556 0.0559 1.0000 Uiso R . . . . .
H32 H 0.1379 0.1381 0.8698 0.0558 1.0000 Uiso R . . . . .
H33 H 0.0759 0.1484 0.8186 0.0560 1.0000 Uiso R . . . . .
H41 H 0.0588 0.2803 0.7587 0.0607 1.0000 Uiso R . . . . .
H42 H 0.1139 0.3518 0.7788 0.0611 1.0000 Uiso R . . . . .
H43 H 0.0990 0.3355 0.7112 0.0611 1.0000 Uiso R . . . . .
H61 H 0.2404 0.4179 0.6983 0.0347 1.0000 Uiso R . . . . .
H81 H 0.2413 0.4327 0.5198 0.0491 1.0000 Uiso R . . . . .
H101 H 0.2182 0.2138 0.5992 0.0451 1.0000 Uiso R . . . . .
H111 H 0.2308 0.5600 0.5801 0.0739 1.0000 Uiso R . . . . .
H112 H 0.3127 0.5445 0.6084 0.0742 1.0000 Uiso R . . . . .
H113 H 0.2391 0.5543 0.6492 0.0738 1.0000 Uiso R . . . . .
H121 H 0.2466 0.2214 0.4920 0.1102 1.0000 Uiso R . . . . .
H122 H 0.2527 0.3066 0.4611 0.1099 1.0000 Uiso R . . . . .
H123 H 0.1706 0.2706 0.4773 0.1100 1.0000 Uiso R . . . . .
H151 H 0.3508 0.1360 0.8795 0.0367 1.0000 Uiso R . . . . .
H171 H 0.3159 -0.0998 0.9241 0.0479 1.0000 Uiso R . . . . .
H191 H 0.1874 0.0018 0.7943 0.0401 1.0000 Uiso R . . . . .
H201 H 0.1849 -0.1491 0.8101 0.0750 1.0000 Uiso R . . . . .
H202 H 0.1537 -0.1417 0.8745 0.0749 1.0000 Uiso R . . . . .
H203 H 0.2321 -0.1873 0.8623 0.0751 1.0000 Uiso R . . . . .
H211 H 0.4189 -0.0257 0.9766 0.0842 1.0000 Uiso R . . . . .
H212 H 0.3938 0.0653 0.9875 0.0839 1.0000 Uiso R . . . . .
H213 H 0.4567 0.0451 0.9396 0.0840 1.0000 Uiso R . . . . .
H261 H 0.4156 0.3406 0.6898 0.0450 1.0000 Uiso R . . . . .
H271 H 0.4848 0.3935 0.6094 0.0669 1.0000 Uiso R . . . . .
H281 H 0.5091 0.3129 0.5274 0.0749 1.0000 Uiso R . . . . .
H291 H 0.4657 0.1770 0.5251 0.0750 1.0000 Uiso R . . . . .
H301 H 0.4030 0.1224 0.6077 0.0528 1.0000 Uiso R . . . . .
H321 H 0.4671 0.2035 0.8121 0.0467 1.0000 Uiso R . . . . .
H331 H 0.5770 0.1301 0.8449 0.0519 1.0000 Uiso R . . . . .
H341 H 0.6022 0.0008 0.8090 0.0500 1.0000 Uiso R . . . . .
H351 H 0.5187 -0.0584 0.7395 0.0488 1.0000 Uiso R . . . . .
H361 H 0.4115 0.0174 0.7031 0.0410 1.0000 Uiso R . . . . .
H371 H 0.5048 -0.0191 0.4162 0.1072 1.0000 Uiso R . . . . .
H372 H 0.4407 0.0179 0.3729 0.1071 1.0000 Uiso R . . . . .

loop_
_atom_site_aniso_label
_atom_site_aniso_U_11
_atom_site_aniso_U_22
_atom_site_aniso_U_33
_atom_site_aniso_U_23
_atom_site_aniso_U_13
_atom_site_aniso_U_12
Pt1 0.01785(10) 0.01940(10) 0.02793(10) 0.00021(10) 0.00042(10) 0.00181(9)
Cl1 0.099(3) 0.163(4) 0.098(3) -0.027(3) 0.024(2) -0.043(3)
Cl2 0.105(3) 0.163(4) 0.116(3) 0.031(3) -0.011(2) -0.029(3)
N1 0.024(2) 0.015(2) 0.031(3) -0.0024(19) -0.001(2) 0.001(2)
N2 0.016(2) 0.022(2) 0.027(2) -0.001(2) -0.0008(18) 0.0018(19)
C1 0.020(3) 0.026(3) 0.025(2) -0.003(2) -0.005(2) 0.005(2)
C2 0.017(3) 0.027(3) 0.025(2) -0.005(2) -0.0011(19) 0.000(2)
C3 0.024(3) 0.036(4) 0.033(3) -0.002(3) 0.008(2) 0.005(3)
C4 0.025(3) 0.030(3) 0.047(3) 0.003(3) 0.002(3) 0.005(3)
C5 0.020(3) 0.023(3) 0.032(3) 0.003(3) 0.001(2) 0.007(2)
C6 0.022(3) 0.023(3) 0.029(3) -0.005(2) -0.002(2) 0.001(2)
C7 0.018(3) 0.025(3) 0.045(3) 0.002(3) -0.002(3) -0.003(2)
C8 0.034(3) 0.032(3) 0.035(3) 0.009(3) 0.000(3) 0.001(3)
C9 0.042(4) 0.032(3) 0.032(3) 0.005(3) 0.001(3) 0.002(3)
C10 0.038(3) 0.023(3) 0.032(3) -0.002(3) -0.001(3) 0.000(3)
C11 0.040(4) 0.027(3) 0.056(4) 0.001(3) -0.007(3) -0.004(3)
C12 0.110(8) 0.047(5) 0.027(4) -0.002(3) -0.001(4) -0.005(5)
C14 0.018(3) 0.023(3) 0.025(3) 0.001(2) 0.003(2) 0.000(2)
C15 0.022(3) 0.028(3) 0.028(3) -0.004(2) 0.002(2) 0.002(2)
C16 0.027(3) 0.043(4) 0.025(3) 0.002(3) 0.002(2) 0.011(3)
C17 0.039(3) 0.032(3) 0.028(3) 0.008(3) 0.003(3) 0.009(3)
C18 0.038(3) 0.025(3) 0.029(3) -0.001(3) 0.007(3) 0.006(3)
C19 0.022(3) 0.033(3) 0.028(3) -0.003(3) 0.000(2) 0.001(2)
C20 0.055(4) 0.029(4) 0.041(4) 0.006(3) 0.001(3) -0.006(3)
C21 0.034(4) 0.055(5) 0.051(4) 0.000(4) -0.021(3) 0.010(3)
C25 0.016(2) 0.033(3) 0.027(3) 0.003(2) 0.000(2) 0.000(2)
C26 0.027(3) 0.030(3) 0.037(3) 0.007(3) 0.006(3) 0.002(3)
C27 0.043(4) 0.035(4) 0.061(5) 0.015(4) 0.012(4) 0.004(3)
C28 0.046(5) 0.060(5) 0.050(4) 0.025(4) 0.018(4) 0.017(4)
C29 0.052(5) 0.070(6) 0.034(4) 0.000(4) 0.005(4) 0.023(4)
C30 0.032(3) 0.040(4) 0.039(3) -0.005(3) 0.006(3) 0.003(3)
C31 0.021(3) 0.020(3) 0.034(3) 0.006(3) 0.006(2) 0.001(2)
C32 0.032(3) 0.025(3) 0.041(4) -0.003(3) 0.002(3) 0.002(3)
C33 0.024(3) 0.041(4) 0.044(4) 0.001(3) -0.004(3) 0.000(3)
C34 0.020(3) 0.030(3) 0.054(4) 0.007(3) -0.002(3) 0.007(3)
C35 0.028(3) 0.026(3) 0.048(4) 0.004(3) 0.003(3) 0.004(3)
C36 0.023(3) 0.022(3) 0.040(3) -0.001(3) 0.001(3) -0.002(2)
C37 0.068(6) 0.071(7) 0.083(7) 0.017(6) 0.006(6) 0.018(5)

loop_
_geom_bond_atom_site_label_1
_geom_bond_site_symmetry_1
_geom_bond_atom_site_label_2
_geom_bond_site_symmetry_2
_geom_bond_distance
_geom_bond_publ_flag
Pt1 . N1 . 2.128(5) yes
Pt1 . N2 . 2.130(5) yes
Pt1 . C25 . 2.033(6) yes
Pt1 . C31 . 2.023(6) yes
Cl1 . C37 . 1.683(12) yes
Cl2 . C37 . 1.717(12) yes
N1 . C1 . 1.301(8) yes
N1 . C5 . 1.453(8) yes
N2 . C2 . 1.313(7) yes
N2 . C14 . 1.451(7) yes
C1 . C2 . 1.518(8) yes
C1 . C4 . 1.511(8) yes
C2 . C3 . 1.512(8) yes
C3 . H31 . 0.960 no
C3 . H32 . 0.967 no
C3 . H33 . 0.963 no
C4 . H41 . 0.965 no
C4 . H42 . 0.962 no
C4 . H43 . 0.960 no
C5 . C6 . 1.399(8) yes
C5 . C10 . 1.407(9) yes
C6 . C7 . 1.407(9) yes
C6 . H61 . 0.926 no
C7 . C8 . 1.396(10) yes
C7 . C11 . 1.547(10) yes
C8 . C9 . 1.401(10) yes
C8 . H81 . 0.933 no
C9 . C10 . 1.402(9) yes
C9 . C12 . 1.516(10) yes
C10 . H101 . 0.938 no
C11 . H111 . 0.961 no
C11 . H112 . 0.959 no
C11 . H113 . 0.966 no
C12 . H121 . 0.959 no
C12 . H122 . 0.960 no
C12 . H123 . 0.962 no
C14 . C15 . 1.396(8) yes
C14 . C19 . 1.399(8) yes
C15 . C16 . 1.416(9) yes
C15 . H151 . 0.932 no
C16 . C17 . 1.393(10) yes
C16 . C21 . 1.552(9) yes
C17 . C18 . 1.399(10) yes
C17 . H171 . 0.932 no
C18 . C19 . 1.398(9) yes
C18 . C20 . 1.531(10) yes
C19 . H191 . 0.938 no
C20 . H201 . 0.957 no
C20 . H202 . 0.958 no
C20 . H203 . 0.958 no
C21 . H211 . 0.969 no
C21 . H212 . 0.967 no
C21 . H213 . 0.963 no
C25 . C26 . 1.402(9) yes
C25 . C30 . 1.424(9) yes
C26 . C27 . 1.415(10) yes
C26 . H261 . 0.933 no
C27 . C28 . 1.388(12) yes
C27 . H271 . 0.927 no
C28 . C29 . 1.394(13) yes
C28 . H281 . 0.926 no
C29 . C30 . 1.417(11) yes
C29 . H291 . 0.945 no
C30 . H301 . 0.933 no
C31 . C32 . 1.421(10) yes
C31 . C36 . 1.406(8) yes
C32 . C33 . 1.421(9) yes
C32 . H321 . 0.940 no
C33 . C34 . 1.379(10) yes
C33 . H331 . 0.930 no
C34 . C35 . 1.406(10) yes
C34 . H341 . 0.934 no
C35 . C36 . 1.425(9) yes
C35 . H351 . 0.940 no
C36 . H361 . 0.933 no
C37 . H371 . 0.971 no
C37 . H372 . 0.971 no
